data_1569854
loop_
_publ_author_name
'Lozin\<sek, Matic'
'Pav\<cnik, Tja\<sa'
'Bitenc, Jan'

_publ_section_title
;
 Bis(dimethoxyethane-1\k2
 O,O&#x2032;)pentakis(1,1,1,3,3,3-hexafluoropropan-2-olato)-2\k3 O,3\k2
 O-\m-hydroxido-1:3\k2 O-\m3-oxido-1:2:3\k3 O-magnesiumdialuminium
;
_journal_coeditor_code HB4443
_journal_issue 9
_journal_name_full IUCrData
_journal_paper_doi 10.1107/S2414314623007162
_journal_volume 8
_journal_year 2023
_chemical_formula_iupac '[Al2 Mg1 (C3 H1 F6 O1)5 O (O H) (C4 H10 O2)2]'
_chemical_formula_moiety 'C23 H26 Al2 F30 Mg O11'
_chemical_formula_sum 'C23 H26 Al2 F30 Mg O11'
_chemical_formula_weight 1126.71
_chemical_name_common
'Bis(dimethoxyethane)magnesium pentakis(1,1,1,3,3,3-hexafluoropropan-2-olato)hydroxidooxidodialuminate'
_chemical_name_systematic
Bis(dimethoxyethane-1\k^2^<i>O</i>,<i>O</i>')pentakis(1,1,1,3,3,3-hexafluoropropan-2-olato)-2\k^3^<i>O</i>,3\k^2^<i>O</i>-\m-hydroxido-1:3\k^2^<i>O</i>-\m~3~-oxido-1:2:3\k^3^<i>O</i>-magnesiumdialuminium
_space_group_crystal_system monoclinic
_space_group_IT_number 14
_space_group_name_Hall '-P 2yn'
_space_group_name_H-M_alt 'P 1 21/n 1'
_atom_sites_solution_hydrogens difmap
_atom_sites_solution_primary iterative
_audit_creation_method
;
Olex2 1.5
(compiled 2021.12.09 svn.r5202d8cf for OlexSys, GUI svn.r6439)
;
_cell_angle_alpha 90
_cell_angle_beta 91.7888(7)
_cell_angle_gamma 90
_cell_formula_units_Z 4
_cell_length_a 10.68706(9)
_cell_length_b 19.53919(16)
_cell_length_c 19.31983(17)
_cell_measurement_reflns_used 111325
_cell_measurement_temperature 100.01(12)
_cell_measurement_theta_max 29.3300
_cell_measurement_theta_min 1.8560
_cell_volume 4032.33(6)
_computing_cell_refinement
;
CrysAlisPro 1.171.41.123a (Rigaku OD, 2022)
;
_computing_data_collection
;
CrysAlisPro 1.171.41.123a (Rigaku OD, 2022)
;
_computing_data_reduction
;
CrysAlisPro 1.171.41.123a (Rigaku OD, 2022)
;
_computing_molecular_graphics
;
DIAMOND (Brandenburg, 2005)
;
_computing_publication_material
;
Olex2 1.5 (Dolomanov <i>et al.</i>,  2009), publCIF (Westrip,
2010)
;
_computing_structure_refinement
;
<i>SHELXL2019/2</i> (Sheldrick, 2015)
;
_computing_structure_solution
;
<i>olex2.solve</i> 1.5 (Dolomanov <i>et al.</i>,  2009)
;
_diffrn_ambient_temperature 100.01(12)
_diffrn_detector 'Hybrid Pixel Array Detector'
_diffrn_detector_area_resol_mean 13.3333
_diffrn_measured_fraction_theta_full 0.999
_diffrn_measured_fraction_theta_max 0.909
_diffrn_measurement_device 'four-circle diffractometer'
_diffrn_measurement_device_type 'XtaLAB Synergy, Dualflex, Eiger2 R CdTe 1M'
_diffrn_measurement_method '\w scans'
_diffrn_radiation_monochromator mirror
_diffrn_radiation_probe x-ray
_diffrn_radiation_type 'Ag K\a'
_diffrn_radiation_wavelength 0.56087
_diffrn_reflns_av_R_equivalents 0.0300
_diffrn_reflns_av_unetI/netI 0.0134
_diffrn_reflns_limit_h_max 17
_diffrn_reflns_limit_h_min -18
_diffrn_reflns_limit_k_max 29
_diffrn_reflns_limit_k_min -31
_diffrn_reflns_limit_l_max 31
_diffrn_reflns_limit_l_min -33
_diffrn_reflns_number 271135
_diffrn_reflns_theta_full 19.665
_diffrn_reflns_theta_max 29.221
_diffrn_reflns_theta_min 1.696
_diffrn_source 'micro-focus sealed X-ray tube'
_exptl_absorpt_coefficient_mu 0.152
_exptl_absorpt_correction_T_max 1.000
_exptl_absorpt_correction_T_min 0.190
_exptl_absorpt_correction_type gaussian
_exptl_absorpt_process_details
;
(CrysAlisPro; Rigaku OD, 2022)
;
_exptl_crystal_colour colourless
_exptl_crystal_density_diffrn 1.856
_exptl_crystal_description block
_exptl_crystal_F_000 2240
_exptl_crystal_size_max 0.74
_exptl_crystal_size_mid 0.576
_exptl_crystal_size_min 0.362
_refine_diff_density_max 0.507
_refine_diff_density_min -0.413
_refine_ls_extinction_method none
_refine_ls_goodness_of_fit_ref 1.041
_refine_ls_hydrogen_treatment refall
_refine_ls_matrix_type full
_refine_ls_number_parameters 708
_refine_ls_number_reflns 20244
_refine_ls_number_restraints 0
_refine_ls_restrained_S_all 1.041
_refine_ls_R_factor_all 0.0460
_refine_ls_R_factor_gt 0.0326
_refine_ls_shift/su_max 0.001
_refine_ls_shift/su_mean 0.000
_refine_ls_structure_factor_coef Fsqd
_refine_ls_weighting_details 'w=1/[\s^2^(Fo^2^)+(0.0393P)^2^+1.1133P] where P=(Fo^2^+2Fc^2^)/3'
_refine_ls_weighting_scheme calc
_refine_ls_wR_factor_gt 0.0843
_refine_ls_wR_factor_ref 0.0911
_reflns_number_gt 16165
_reflns_number_total 20244
_reflns_threshold_expression 'I > 2\s(I)'
_cod_data_source_file hb4443.cif
_cod_data_source_block I
_cod_database_code 1569854
_shelx_space_group_comment
;
The symmetry employed for this shelxl refinement is uniquely defined
by the following loop, which should always be used as a source of
symmetry information in preference to the above space-group names.
They are only intended as comments.
;
_shelx_estimated_absorpt_t_min 0.896
_shelx_estimated_absorpt_t_max 0.947

loop_
_space_group_symop_operation_xyz
'x, y, z'
'-x+1/2, y+1/2, -z+1/2'
'-x, -y, -z'
'x-1/2, -y-1/2, z-1/2'

loop_
_atom_site_type_symbol
_atom_site_label
_atom_site_fract_x
_atom_site_fract_y
_atom_site_fract_z
_atom_site_U_iso_or_equiv
_atom_site_adp_type
_atom_site_calc_flag
_atom_site_occupancy
_atom_site_disorder_assembly
_atom_site_disorder_group
Al Al1 0.41472(2) 0.33992(2) 0.19998(2) 0.01624(4) Uani d 1 . .
Al Al2 0.56934(2) 0.45794(2) 0.27249(2) 0.01543(4) Uani d 1 . .
Mg Mg1 0.46648(3) 0.30191(2) 0.33805(2) 0.01728(5) Uani d 1 . .
F F1 0.06620(6) 0.46975(3) 0.17179(3) 0.03163(12) Uani d 1 . .
F F2 0.22151(6) 0.51573(3) 0.12258(4) 0.04067(16) Uani d 1 . .
F F3 0.07180(7) 0.47128(4) 0.06062(4) 0.04243(16) Uani d 1 . .
F F4 0.04732(7) 0.33194(4) 0.16943(5) 0.04363(17) Uani d 1 . .
F F5 0.19142(6) 0.27618(3) 0.11852(4) 0.03338(12) Uani d 1 . .
F F6 0.05329(8) 0.33255(4) 0.05821(5) 0.0517(2) Uani d 1 . .
F F7 0.73093(7) 0.27815(4) 0.09021(5) 0.04776(18) Uani d 1 . .
F F8 0.66025(9) 0.21707(5) 0.17359(4) 0.0572(2) Uani d 1 . .
F F9 0.67081(8) 0.17495(4) 0.07174(4) 0.04579(17) Uani d 1 . .
F F10 0.55645(7) 0.30952(4) -0.01500(3) 0.04094(15) Uani d 1 . .
F F11 0.36460(6) 0.28918(4) 0.00501(3) 0.03925(14) Uani d 1 . .
F F12 0.48778(10) 0.20632(4) -0.01903(4) 0.0544(2) Uani d 1 . .
F F13 0.49310(7) 0.65885(3) 0.36062(3) 0.03434(13) Uani d 1 . .
F F14 0.60216(6) 0.63480(3) 0.27238(4) 0.03464(13) Uani d 1 . .
F F15 0.43057(7) 0.69180(3) 0.25870(4) 0.03847(14) Uani d 1 . .
F F16 0.27865(6) 0.58285(4) 0.37760(3) 0.03851(14) Uani d 1 . .
F F17 0.22303(5) 0.51681(3) 0.29389(3) 0.03107(12) Uani d 1 . .
F F18 0.21428(6) 0.62570(3) 0.27978(5) 0.04278(17) Uani d 1 . .
F F19 0.81725(6) 0.51700(4) 0.11235(4) 0.03499(13) Uani d 1 . .
F F20 0.77974(6) 0.41675(3) 0.15412(4) 0.03677(13) Uani d 1 . .
F F21 0.74822(7) 0.43637(4) 0.04498(4) 0.04225(16) Uani d 1 . .
F F22 0.61743(6) 0.60467(3) 0.11394(3) 0.03073(12) Uani d 1 . .
F F23 0.44244(6) 0.55794(3) 0.08514(3) 0.03263(12) Uani d 1 . .
F F24 0.59871(6) 0.54889(3) 0.01780(3) 0.03319(12) Uani d 1 . .
F F25 0.96494(6) 0.46007(4) 0.30957(4) 0.03830(14) Uani d 1 . .
F F26 0.86681(6) 0.53893(4) 0.25256(3) 0.03504(13) Uani d 1 . .
F F27 0.96813(6) 0.56408(4) 0.34683(4) 0.04336(17) Uani d 1 . .
F F28 0.86092(7) 0.42067(3) 0.43543(3) 0.03476(13) Uani d 1 . .
F F29 0.69549(6) 0.47610(3) 0.46362(3) 0.03220(12) Uani d 1 . .
F F30 0.87415(6) 0.52693(4) 0.46509(3) 0.03517(13) Uani d 1 . .
O O1 0.29692(6) 0.34050(3) 0.37637(3) 0.02293(10) Uani d 1 . .
O O2 0.52465(6) 0.34968(3) 0.43109(3) 0.02254(10) Uani d 1 . .
O O3 0.44219(6) 0.20753(3) 0.38991(3) 0.02446(11) Uani d 1 . .
O O4 0.63661(6) 0.25207(3) 0.32627(3) 0.02330(11) Uani d 1 . .
O O5 0.37785(6) 0.26714(3) 0.24941(3) 0.02023(10) Uani d 1 . .
H H5 0.3322(16) 0.2404(9) 0.2369(9) 0.049(4) Uiso d 1 . .
O O6 0.50145(5) 0.37714(3) 0.26817(3) 0.01686(9) Uani d 1 . .
O O7 0.28867(6) 0.39253(3) 0.17783(3) 0.02079(10) Uani d 1 . .
O O8 0.49285(6) 0.31877(3) 0.12510(3) 0.02178(10) Uani d 1 . .
O O9 0.47985(5) 0.52008(3) 0.31503(3) 0.01874(9) Uani d 1 . .
O O10 0.58483(6) 0.49367(3) 0.19124(3) 0.02288(11) Uani d 1 . .
O O11 0.70824(5) 0.45135(3) 0.32217(3) 0.01976(10) Uani d 1 . .
C C1 0.17918(9) 0.34707(5) 0.33840(5) 0.02870(16) Uani d 1 . .
H H1A 0.1831(14) 0.3858(8) 0.3053(8) 0.038(4) Uiso d 1 . .
H H1C 0.1646(15) 0.3046(8) 0.3152(8) 0.040(4) Uiso d 1 . .
H H1B 0.1156(14) 0.3533(8) 0.3718(8) 0.040(4) Uiso d 1 . .
C C2 0.32258(10) 0.39816(5) 0.42095(5) 0.02961(17) Uani d 1 . .
H H2A 0.3473(14) 0.4374(8) 0.3930(8) 0.037(4) Uiso d 1 . .
H H2B 0.2469(14) 0.4092(8) 0.4451(8) 0.039(4) Uiso d 1 . .
C C3 0.42423(10) 0.37570(5) 0.47120(5) 0.03070(17) Uani d 1 . .
H H3B 0.4521(13) 0.4121(7) 0.4995(7) 0.031(3) Uiso d 1 . .
H H3A 0.3943(14) 0.3386(8) 0.5004(8) 0.035(4) Uiso d 1 . .
C C4 0.62251(11) 0.32156(5) 0.47528(5) 0.03130(18) Uani d 1 . .
H H4B 0.6448(14) 0.3529(8) 0.5115(8) 0.037(4) Uiso d 1 . .
H H4C 0.6937(16) 0.3137(8) 0.4477(9) 0.045(4) Uiso d 1 . .
H H4A 0.5926(15) 0.2781(9) 0.4935(9) 0.045(4) Uiso d 1 . .
C C5 0.32458(11) 0.18162(5) 0.41272(6) 0.0359(2) Uani d 1 . .
H H5C 0.2789(14) 0.2185(8) 0.4320(8) 0.038(4) Uiso d 1 . .
H H5A 0.2754(16) 0.1637(9) 0.3727(9) 0.048(4) Uiso d 1 . .
H H5B 0.3371(17) 0.1489(9) 0.4475(10) 0.052(5) Uiso d 1 . .
C C6 0.51608(9) 0.15551(4) 0.35816(5) 0.02861(16) Uani d 1 . .
H H6A 0.4813(12) 0.1462(7) 0.3124(7) 0.027(3) Uiso d 1 . .
H H6B 0.5159(13) 0.1139(8) 0.3857(8) 0.034(4) Uiso d 1 . .
C C7 0.64631(9) 0.18360(4) 0.35300(5) 0.02821(16) Uani d 1 . .
H H7A 0.6873(14) 0.1849(8) 0.3989(8) 0.035(4) Uiso d 1 . .
H H7B 0.6992(13) 0.1562(7) 0.3216(7) 0.029(3) Uiso d 1 . .
C C8 0.75742(9) 0.28065(5) 0.31208(6) 0.03016(17) Uani d 1 . .
H H8A 0.8135(15) 0.2785(8) 0.3543(8) 0.043(4) Uiso d 1 . .
H H8C 0.7467(14) 0.3266(8) 0.2988(8) 0.038(4) Uiso d 1 . .
H H8B 0.7958(14) 0.2541(8) 0.2782(8) 0.039(4) Uiso d 1 . .
C C9 0.14136(8) 0.46345(5) 0.11889(5) 0.02515(14) Uani d 1 . .
C C10 0.21298(7) 0.39570(4) 0.11929(4) 0.02025(12) Uani d 1 . .
H H10 0.2557(12) 0.3934(7) 0.0767(7) 0.024(3) Uiso d 1 . .
C C11 0.12361(9) 0.33443(5) 0.11643(5) 0.02846(16) Uani d 1 . .
C C12 0.64542(10) 0.23239(5) 0.10666(5) 0.03190(18) Uani d 1 . .
C C13 0.51129(8) 0.25717(4) 0.09276(4) 0.02233(13) Uani d 1 . .
H H13 0.4584(12) 0.2203(6) 0.1078(7) 0.022(3) Uiso d 1 . .
C C14 0.48145(9) 0.26547(5) 0.01520(4) 0.02813(16) Uani d 1 . .
C C15 0.48497(8) 0.64011(4) 0.29406(5) 0.02447(14) Uani d 1 . .
C C16 0.41558(7) 0.57232(4) 0.28234(4) 0.01904(12) Uani d 1 . .
H H16 0.4087(11) 0.5678(6) 0.2321(6) 0.021(3) Uiso d 1 . .
C C17 0.28263(8) 0.57470(4) 0.30916(5) 0.02403(14) Uani d 1 . .
C C18 0.73865(9) 0.46338(5) 0.10836(5) 0.02699(15) Uani d 1 . .
C C19 0.60311(8) 0.48311(4) 0.12248(4) 0.02093(12) Uani d 1 . .
H H19 0.5527(13) 0.4469(7) 0.1023(7) 0.030(3) Uiso d 1 . .
C C20 0.56621(8) 0.54919(4) 0.08447(4) 0.02334(14) Uani d 1 . .
C C21 0.89578(8) 0.51608(5) 0.31614(5) 0.02559(15) Uani d 1 . .
C C22 0.77568(7) 0.50234(4) 0.35500(4) 0.01897(12) Uani d 1 . .
H H22 0.7350(12) 0.5469(7) 0.3583(7) 0.025(3) Uiso d 1 . .
C C23 0.80330(8) 0.48113(4) 0.43008(4) 0.02438(14) Uani d 1 . .

loop_
_atom_site_aniso_label
_atom_site_aniso_U_11
_atom_site_aniso_U_22
_atom_site_aniso_U_33
_atom_site_aniso_U_12
_atom_site_aniso_U_13
_atom_site_aniso_U_23
Al1 0.01831(9) 0.01458(9) 0.01574(9) 0.00019(7) -0.00074(7) -0.00034(7)
Al2 0.01654(9) 0.01461(9) 0.01512(9) -0.00019(7) 0.00018(7) 0.00011(7)
Mg1 0.02029(11) 0.01498(10) 0.01656(11) 0.00142(8) 0.00043(9) 0.00067(8)
F1 0.0274(3) 0.0332(3) 0.0347(3) 0.0076(2) 0.0061(2) -0.0026(2)
F2 0.0327(3) 0.0230(3) 0.0664(5) -0.0001(2) 0.0036(3) 0.0121(3)
F3 0.0431(4) 0.0506(4) 0.0329(3) 0.0187(3) -0.0094(3) 0.0102(3)
F4 0.0331(3) 0.0345(3) 0.0642(5) -0.0082(2) 0.0178(3) -0.0005(3)
F5 0.0364(3) 0.0228(2) 0.0407(3) 0.0001(2) -0.0032(2) -0.0059(2)
F6 0.0488(4) 0.0464(4) 0.0577(5) 0.0000(3) -0.0317(4) -0.0112(3)
F7 0.0272(3) 0.0464(4) 0.0694(5) 0.0010(3) -0.0019(3) -0.0088(4)
F8 0.0619(5) 0.0781(6) 0.0311(3) 0.0354(5) -0.0087(3) 0.0025(4)
F9 0.0512(4) 0.0343(3) 0.0523(4) 0.0177(3) 0.0092(3) -0.0090(3)
F10 0.0406(3) 0.0548(4) 0.0280(3) 0.0016(3) 0.0094(3) 0.0131(3)
F11 0.0321(3) 0.0574(4) 0.0278(3) 0.0024(3) -0.0062(2) -0.0015(3)
F12 0.0884(6) 0.0434(4) 0.0309(3) 0.0099(4) -0.0071(4) -0.0201(3)
F13 0.0451(3) 0.0271(3) 0.0307(3) -0.0072(2) -0.0010(2) -0.0088(2)
F14 0.0308(3) 0.0285(3) 0.0450(3) -0.0077(2) 0.0078(2) -0.0005(2)
F15 0.0503(4) 0.0182(2) 0.0465(4) 0.0015(2) -0.0046(3) 0.0093(2)
F16 0.0319(3) 0.0528(4) 0.0313(3) -0.0010(3) 0.0091(2) -0.0138(3)
F17 0.0242(2) 0.0264(2) 0.0424(3) -0.00347(19) -0.0005(2) -0.0038(2)
F18 0.0292(3) 0.0297(3) 0.0692(5) 0.0119(2) -0.0024(3) 0.0103(3)
F19 0.0233(2) 0.0422(3) 0.0397(3) -0.0061(2) 0.0044(2) -0.0007(3)
F20 0.0380(3) 0.0344(3) 0.0378(3) 0.0111(2) -0.0008(3) 0.0007(2)
F21 0.0451(4) 0.0529(4) 0.0293(3) 0.0044(3) 0.0098(3) -0.0140(3)
F22 0.0386(3) 0.0233(2) 0.0297(3) -0.0088(2) -0.0080(2) 0.00409(19)
F23 0.0251(3) 0.0375(3) 0.0350(3) -0.0014(2) -0.0043(2) 0.0082(2)
F24 0.0394(3) 0.0418(3) 0.0183(2) -0.0107(2) 0.0001(2) 0.0072(2)
F25 0.0263(3) 0.0432(3) 0.0460(4) 0.0102(2) 0.0106(3) -0.0001(3)
F26 0.0377(3) 0.0402(3) 0.0276(3) -0.0050(2) 0.0060(2) 0.0064(2)
F27 0.0316(3) 0.0530(4) 0.0457(4) -0.0215(3) 0.0060(3) -0.0140(3)
F28 0.0428(3) 0.0315(3) 0.0295(3) 0.0118(2) -0.0062(2) 0.0031(2)
F29 0.0361(3) 0.0365(3) 0.0244(2) -0.0020(2) 0.0077(2) -0.0015(2)
F30 0.0378(3) 0.0406(3) 0.0265(3) -0.0049(2) -0.0085(2) -0.0095(2)
O1 0.0240(3) 0.0205(2) 0.0244(3) 0.00244(19) 0.0033(2) -0.00119(19)
O2 0.0286(3) 0.0220(2) 0.0170(2) 0.0018(2) 0.0000(2) -0.00050(18)
O3 0.0308(3) 0.0172(2) 0.0256(3) 0.0007(2) 0.0030(2) 0.00293(19)
O4 0.0218(2) 0.0196(2) 0.0284(3) 0.00416(19) -0.0010(2) -0.0006(2)
O5 0.0246(3) 0.0155(2) 0.0205(2) -0.00338(18) -0.00220(19) 0.00048(17)
O6 0.0194(2) 0.0147(2) 0.0165(2) -0.00084(16) -0.00088(17) -0.00027(15)
O7 0.0213(2) 0.0201(2) 0.0207(2) 0.00311(18) -0.00353(19) -0.00046(18)
O8 0.0271(3) 0.0192(2) 0.0192(2) 0.00076(19) 0.0030(2) -0.00330(18)
O9 0.0221(2) 0.0158(2) 0.0182(2) 0.00351(17) 0.00021(18) 0.00063(16)
O10 0.0296(3) 0.0233(3) 0.0159(2) 0.0006(2) 0.0033(2) 0.00277(18)
O11 0.0188(2) 0.0186(2) 0.0217(2) 0.00000(17) -0.00343(18) -0.00258(18)
C1 0.0224(4) 0.0315(4) 0.0323(4) 0.0038(3) 0.0033(3) 0.0013(3)
C2 0.0323(4) 0.0255(4) 0.0314(4) 0.0050(3) 0.0057(3) -0.0073(3)
C3 0.0364(5) 0.0350(4) 0.0210(3) 0.0013(3) 0.0057(3) -0.0065(3)
C4 0.0396(5) 0.0304(4) 0.0233(4) 0.0023(3) -0.0094(3) -0.0001(3)
C5 0.0415(5) 0.0237(4) 0.0431(5) -0.0048(3) 0.0132(4) 0.0057(4)
C6 0.0332(4) 0.0168(3) 0.0356(4) 0.0042(3) -0.0025(3) -0.0003(3)
C7 0.0295(4) 0.0202(3) 0.0346(4) 0.0073(3) -0.0050(3) -0.0003(3)
C8 0.0220(4) 0.0286(4) 0.0400(5) 0.0028(3) 0.0020(3) -0.0042(3)
C9 0.0220(3) 0.0260(4) 0.0274(4) 0.0044(3) -0.0003(3) 0.0060(3)
C10 0.0196(3) 0.0227(3) 0.0184(3) 0.0023(2) -0.0001(2) 0.0015(2)
C11 0.0253(4) 0.0268(4) 0.0329(4) -0.0008(3) -0.0049(3) -0.0038(3)
C12 0.0364(5) 0.0312(4) 0.0281(4) 0.0113(3) -0.0002(3) -0.0035(3)
C13 0.0287(4) 0.0193(3) 0.0191(3) 0.0010(2) 0.0021(3) -0.0019(2)
C14 0.0338(4) 0.0307(4) 0.0199(3) 0.0019(3) 0.0010(3) -0.0048(3)
C15 0.0294(4) 0.0172(3) 0.0267(4) -0.0003(3) -0.0001(3) 0.0004(2)
C16 0.0217(3) 0.0159(3) 0.0194(3) 0.0017(2) -0.0008(2) -0.0003(2)
C17 0.0230(3) 0.0199(3) 0.0290(4) 0.0036(2) -0.0011(3) -0.0024(3)
C18 0.0276(4) 0.0304(4) 0.0231(3) 0.0008(3) 0.0035(3) -0.0034(3)
C19 0.0233(3) 0.0223(3) 0.0173(3) -0.0040(2) 0.0014(2) 0.0011(2)
C20 0.0252(3) 0.0260(3) 0.0187(3) -0.0069(3) -0.0022(3) 0.0039(2)
C21 0.0210(3) 0.0288(4) 0.0270(4) -0.0030(3) 0.0016(3) -0.0030(3)
C22 0.0174(3) 0.0193(3) 0.0201(3) 0.0004(2) -0.0006(2) -0.0022(2)
C23 0.0268(4) 0.0252(3) 0.0210(3) 0.0015(3) -0.0022(3) -0.0031(3)

loop_
_atom_type_symbol
_atom_type_description
_atom_type_scat_dispersion_real
_atom_type_scat_dispersion_imag
_atom_type_scat_source
C C 0.0015 0.0009 'International Tables Vol C Tables 4.2.6.8 and 6.1.1.4'
H H 0.0000 0.0000 'International Tables Vol C Tables 4.2.6.8 and 6.1.1.4'
Al Al 0.0406 0.0313 'International Tables Vol C Tables 4.2.6.8 and 6.1.1.4'
F F 0.0096 0.0061 'International Tables Vol C Tables 4.2.6.8 and 6.1.1.4'
Mg Mg 0.0298 0.0220 'International Tables Vol C Tables 4.2.6.8 and 6.1.1.4'
O O 0.0056 0.0036 'International Tables Vol C Tables 4.2.6.8 and 6.1.1.4'

loop_
_exptl_crystal_face_index_h
_exptl_crystal_face_index_k
_exptl_crystal_face_index_l
_exptl_crystal_face_perp_dist
-4 1 -34 0.2010
-1 30 17 0.2589
-5 31 -14 0.2932
1 -31 -16 0.4291
16 18 -5 0.2724
-16 -18 5 0.2724
-2 34 4 0.2792
-10 29 6 0.3324
-19 -4 7 0.3337
-17 13 8 0.3685
17 -15 -8 0.3080
4 34 0 0.2975
18 7 -8 0.3069
12 -13 -25 0.3400
7 -29 -14 0.4235
13 12 -23 0.3196
2 34 -7 0.3073
5 -6 -33 0.2900
5 4 -33 0.2812
0 -2 -34 0.2263
-6 5 33 0.2407
-4 33 10 0.2820
-5 27 19 0.2947
-2 23 25 0.2479
14 16 16 0.1893
18 -2 13 0.2055
-17 -13 -10 0.2265
-11 -13 26 0.2842
-12 -11 -25 0.2236
8 26 17 0.2290
16 20 2 0.2329
13 23 -12 0.2842
-8 -1 -31 0.2011
-9 18 -25 0.2702
-7 30 -10 0.3053
-15 17 -12 0.2915
-15 -10 -18 0.2072
18 -4 6 0.2374
1 -1 34 0.1492
18 3 8 0.2122
14 21 9 0.2099
7 17 -27 0.3009
-6 1 -33 0.1860
-7 20 -25 0.2647
13 -9 23 0.1930
14 0 23 0.1957
-4 -30 -17 0.4046
-11 -21 -20 0.2902
-13 -15 -21 0.2304
-10 -28 -9 0.3619
4 -34 -4 0.4317
13 -25 -3 0.3607
-19 1 -1 0.3192
-16 -17 -3 0.2443
-13 10 24 0.3370
-11 -6 29 0.2790
-2 -30 18 0.4126

loop_
_geom_angle_atom_site_label_1
_geom_angle_atom_site_label_2
_geom_angle_atom_site_label_3
_geom_angle_site_symmetry_1
_geom_angle_site_symmetry_3
_geom_angle
_geom_angle_publ_flag
O5 Al1 Mg1 . . 46.62(2) ?
O6 Al1 Mg1 . . 46.280(19) ?
O6 Al1 O5 . . 92.84(3) ?
O7 Al1 Mg1 . . 121.25(2) ?
O7 Al1 O5 . . 115.19(3) ?
O7 Al1 O6 . . 109.19(3) ?
O7 Al1 O8 . . 108.90(3) ?
O8 Al1 Mg1 . . 129.85(2) ?
O8 Al1 O5 . . 112.28(3) ?
O8 Al1 O6 . . 117.93(3) ?
O6 Al2 O9 . . 114.57(3) ?
O6 Al2 O11 . . 107.80(3) ?
O10 Al2 O6 . . 111.99(3) ?
O10 Al2 O9 . . 102.33(3) ?
O10 Al2 O11 . . 115.11(3) ?
O11 Al2 O9 . . 104.97(3) ?
O1 Mg1 Al1 . . 95.31(2) ?
O1 Mg1 O3 . . 91.48(3) ?
O2 Mg1 Al1 . . 137.67(2) ?
O2 Mg1 O1 . . 77.08(3) ?
O2 Mg1 O3 . . 91.11(3) ?
O3 Mg1 Al1 . . 131.01(2) ?
O4 Mg1 Al1 . . 99.60(2) ?
O4 Mg1 O1 . . 164.77(3) ?
O4 Mg1 O2 . . 93.74(3) ?
O4 Mg1 O3 . . 76.40(3) ?
O5 Mg1 Al1 . . 38.791(17) ?
O5 Mg1 O1 . . 91.83(3) ?
O5 Mg1 O2 . . 168.38(3) ?
O5 Mg1 O3 . . 92.66(3) ?
O5 Mg1 O4 . . 97.83(3) ?
O6 Mg1 Al1 . . 38.241(16) ?
O6 Mg1 O1 . . 98.71(3) ?
O6 Mg1 O2 . . 101.00(2) ?
O6 Mg1 O3 . . 165.62(3) ?
O6 Mg1 O4 . . 94.94(3) ?
O6 Mg1 O5 . . 76.99(2) ?
C1 O1 Mg1 . . 126.61(5) ?
C2 O1 Mg1 . . 109.81(5) ?
C2 O1 C1 . . 112.43(7) ?
C3 O2 Mg1 . . 114.36(6) ?
C3 O2 C4 . . 110.90(7) ?
C4 O2 Mg1 . . 121.88(5) ?
C5 O3 Mg1 . . 124.96(6) ?
C6 O3 Mg1 . . 109.69(5) ?
C6 O3 C5 . . 112.30(7) ?
C7 O4 Mg1 . . 116.74(5) ?
C7 O4 C8 . . 111.98(7) ?
C8 O4 Mg1 . . 129.09(5) ?
Al1 O5 Mg1 . . 94.59(3) ?
Al1 O5 H5 . . 122.8(13) ?
Mg1 O5 H5 . . 141.3(13) ?
Al1 O6 Mg1 . . 95.48(3) ?
Al2 O6 Al1 . . 128.72(3) ?
Al2 O6 Mg1 . . 135.07(3) ?
C10 O7 Al1 . . 131.50(5) ?
C13 O8 Al1 . . 131.68(5) ?
C16 O9 Al2 . . 124.61(5) ?
C19 O10 Al2 . . 147.43(6) ?
C22 O11 Al2 . . 128.68(5) ?
O1 C1 H1A . . 110.0(9) ?
O1 C1 H1C . . 106.8(10) ?
O1 C1 H1B . . 107.1(9) ?
H1A C1 H1C . . 111.6(13) ?
H1A C1 H1B . . 112.5(13) ?
H1C C1 H1B . . 108.6(13) ?
O1 C2 H2A . . 109.4(9) ?
O1 C2 H2B . . 108.4(9) ?
O1 C2 C3 . . 106.19(7) ?
H2A C2 H2B . . 109.6(13) ?
C3 C2 H2A . . 112.6(9) ?
C3 C2 H2B . . 110.6(9) ?
O2 C3 C2 . . 107.02(7) ?
O2 C3 H3B . . 110.7(9) ?
O2 C3 H3A . . 108.2(9) ?
C2 C3 H3B . . 111.4(9) ?
C2 C3 H3A . . 110.2(9) ?
H3B C3 H3A . . 109.3(12) ?
O2 C4 H4B . . 110.5(9) ?
O2 C4 H4C . . 107.9(10) ?
O2 C4 H4A . . 107.8(10) ?
H4B C4 H4C . . 109.1(13) ?
H4B C4 H4A . . 111.8(13) ?
H4C C4 H4A . . 109.7(14) ?
O3 C5 H5C . . 108.5(9) ?
O3 C5 H5A . . 109.6(10) ?
O3 C5 H5B . . 110.8(11) ?
H5C C5 H5A . . 108.0(13) ?
H5C C5 H5B . . 107.4(14) ?
H5A C5 H5B . . 112.4(15) ?
O3 C6 H6A . . 108.8(8) ?
O3 C6 H6B . . 110.4(9) ?
O3 C6 C7 . . 107.01(7) ?
H6A C6 H6B . . 109.7(12) ?
C7 C6 H6A . . 109.8(8) ?
C7 C6 H6B . . 111.1(9) ?
O4 C7 C6 . . 107.91(7) ?
O4 C7 H7A . . 109.1(9) ?
O4 C7 H7B . . 108.5(8) ?
C6 C7 H7A . . 109.9(9) ?
C6 C7 H7B . . 112.9(8) ?
H7A C7 H7B . . 108.6(11) ?
O4 C8 H8A . . 110.3(9) ?
O4 C8 H8C . . 108.7(9) ?
O4 C8 H8B . . 109.4(9) ?
H8A C8 H8C . . 109.1(13) ?
H8A C8 H8B . . 106.3(13) ?
H8C C8 H8B . . 113.0(13) ?
F1 C9 F2 . . 106.94(8) ?
F1 C9 F3 . . 107.70(7) ?
F1 C9 C10 . . 113.08(7) ?
F2 C9 F3 . . 107.24(8) ?
F2 C9 C10 . . 110.02(7) ?
F3 C9 C10 . . 111.59(8) ?
O7 C10 C9 . . 108.99(7) ?
O7 C10 H10 . . 115.1(8) ?
O7 C10 C11 . . 110.22(7) ?
C9 C10 H10 . . 106.8(8) ?
C9 C10 C11 . . 111.41(7) ?
C11 C10 H10 . . 104.2(8) ?
F4 C11 F5 . . 106.72(8) ?
F4 C11 F6 . . 107.79(9) ?
F4 C11 C10 . . 113.43(8) ?
F5 C11 C10 . . 108.94(7) ?
F6 C11 F5 . . 106.86(8) ?
F6 C11 C10 . . 112.73(8) ?
F7 C12 F8 . . 108.82(10) ?
F7 C12 F9 . . 106.99(9) ?
F7 C12 C13 . . 113.23(8) ?
F8 C12 F9 . . 106.27(9) ?
F8 C12 C13 . . 108.92(8) ?
F9 C12 C13 . . 112.33(9) ?
O8 C13 C12 . . 110.17(7) ?
O8 C13 H13 . . 115.0(7) ?
O8 C13 C14 . . 108.92(7) ?
C12 C13 H13 . . 105.4(8) ?
C12 C13 C14 . . 111.77(7) ?
C14 C13 H13 . . 105.6(8) ?
F10 C14 F11 . . 106.54(8) ?
F10 C14 F12 . . 107.70(8) ?
F10 C14 C13 . . 112.93(8) ?
F11 C14 C13 . . 110.17(7) ?
F12 C14 F11 . . 106.74(8) ?
F12 C14 C13 . . 112.41(8) ?
F13 C15 F15 . . 107.31(7) ?
F13 C15 C16 . . 113.31(7) ?
F14 C15 F13 . . 106.81(8) ?
F14 C15 F15 . . 107.11(7) ?
F14 C15 C16 . . 109.92(7) ?
F15 C15 C16 . . 112.06(7) ?
O9 C16 C15 . . 110.00(6) ?
O9 C16 H16 . . 114.3(7) ?
O9 C16 C17 . . 108.89(6) ?
C15 C16 H16 . . 104.3(7) ?
C17 C16 C15 . . 112.01(6) ?
C17 C16 H16 . . 107.4(7) ?
F16 C17 F18 . . 107.16(7) ?
F16 C17 C16 . . 113.48(7) ?
F17 C17 F16 . . 107.00(8) ?
F17 C17 F18 . . 106.62(7) ?
F17 C17 C16 . . 110.10(7) ?
F18 C17 C16 . . 112.11(7) ?
F19 C18 C19 . . 112.73(7) ?
F20 C18 F19 . . 107.59(8) ?
F20 C18 F21 . . 107.68(8) ?
F20 C18 C19 . . 110.33(7) ?
F21 C18 F19 . . 107.10(8) ?
F21 C18 C19 . . 111.19(8) ?
O10 C19 C18 . . 112.11(7) ?
O10 C19 H19 . . 114.2(8) ?
O10 C19 C20 . . 107.27(7) ?
C18 C19 H19 . . 105.3(8) ?
C20 C19 C18 . . 110.97(7) ?
C20 C19 H19 . . 107.0(8) ?
F22 C20 F23 . . 106.59(8) ?
F22 C20 F24 . . 107.31(7) ?
F22 C20 C19 . . 112.61(7) ?
F23 C20 F24 . . 107.19(7) ?
F23 C20 C19 . . 110.13(7) ?
F24 C20 C19 . . 112.68(7) ?
F25 C21 F26 . . 107.54(8) ?
F25 C21 F27 . . 107.66(8) ?
F25 C21 C22 . . 112.32(7) ?
F26 C21 F27 . . 106.68(8) ?
F26 C21 C22 . . 109.65(7) ?
F27 C21 C22 . . 112.72(7) ?
O11 C22 C21 . . 109.68(6) ?
O11 C22 H22 . . 116.7(8) ?
O11 C22 C23 . . 108.94(6) ?
C21 C22 H22 . . 104.9(8) ?
C23 C22 C21 . . 111.90(7) ?
C23 C22 H22 . . 104.7(8) ?
F28 C23 F29 . . 107.37(8) ?
F28 C23 F30 . . 107.43(7) ?
F28 C23 C22 . . 112.86(7) ?
F29 C23 C22 . . 109.54(7) ?
F30 C23 F29 . . 106.55(7) ?
F30 C23 C22 . . 112.76(7) ?

loop_
_geom_bond_atom_site_label_1
_geom_bond_atom_site_label_2
_geom_bond_site_symmetry_2
_geom_bond_distance
_geom_bond_publ_flag
Al1 Mg1 . 2.8074(3) ?
Al1 O5 . 1.7644(6) ?
Al1 O6 . 1.7456(6) ?
Al1 O7 . 1.7374(6) ?
Al1 O8 . 1.7425(6) ?
Al2 O6 . 1.7384(6) ?
Al2 O9 . 1.7645(6) ?
Al2 O10 . 1.7307(6) ?
Al2 O11 . 1.7472(6) ?
Mg1 O1 . 2.1175(7) ?
Mg1 O2 . 2.1021(6) ?
Mg1 O3 . 2.1185(6) ?
Mg1 O4 . 2.0813(6) ?
Mg1 O5 . 2.0470(6) ?
Mg1 O6 . 2.0383(6) ?
F1 C9 . 1.3252(11) ?
F2 C9 . 1.3336(11) ?
F3 C9 . 1.3384(11) ?
F4 C11 . 1.3296(12) ?
F5 C11 . 1.3491(11) ?
F6 C11 . 1.3337(11) ?
F7 C12 . 1.3242(14) ?
F8 C12 . 1.3320(12) ?
F9 C12 . 1.3417(12) ?
F10 C14 . 1.3239(12) ?
F11 C14 . 1.3406(12) ?
F12 C14 . 1.3344(11) ?
F13 C15 . 1.3372(11) ?
F14 C15 . 1.3369(11) ?
F15 C15 . 1.3418(10) ?
F16 C17 . 1.3337(11) ?
F17 C17 . 1.3269(10) ?
F18 C17 . 1.3502(10) ?
F19 C18 . 1.3436(11) ?
F20 C18 . 1.3342(11) ?
F21 C18 . 1.3401(11) ?
F22 C20 . 1.3341(10) ?
F23 C20 . 1.3342(10) ?
F24 C20 . 1.3447(10) ?
F25 C21 . 1.3290(11) ?
F26 C21 . 1.3342(11) ?
F27 C21 . 1.3418(10) ?
F28 C23 . 1.3347(10) ?
F29 C23 . 1.3430(11) ?
F30 C23 . 1.3416(10) ?
O1 C1 . 1.4423(11) ?
O1 C2 . 1.4393(11) ?
O2 C3 . 1.4362(11) ?
O2 C4 . 1.4384(11) ?
O3 C5 . 1.4370(12) ?
O3 C6 . 1.4365(11) ?
O4 C7 . 1.4367(11) ?
O4 C8 . 1.4409(11) ?
O5 H5 . 0.750(18) ?
O7 C10 . 1.3713(9) ?
O8 C13 . 1.3731(9) ?
O9 C16 . 1.3731(9) ?
O10 C19 . 1.3644(9) ?
O11 C22 . 1.3731(9) ?
C1 H1A . 0.993(16) ?
C1 H1C . 0.953(16) ?
C1 H1B . 0.960(16) ?
C2 H2A . 0.979(15) ?
C2 H2B . 0.970(16) ?
C2 C3 . 1.4998(15) ?
C3 H3B . 0.940(14) ?
C3 H3A . 0.978(15) ?
C4 H4B . 0.954(15) ?
C4 H4C . 0.955(17) ?
C4 H4A . 0.977(17) ?
C5 H5C . 0.953(16) ?
C5 H5A . 0.985(18) ?
C5 H5B . 0.934(18) ?
C6 H6A . 0.965(13) ?
C6 H6B . 0.973(15) ?
C6 C7 . 1.5023(14) ?
C7 H7A . 0.977(15) ?
C7 H7B . 0.997(14) ?
C8 H8A . 0.997(16) ?
C8 H8C . 0.940(16) ?
C8 H8B . 0.940(16) ?
C9 C10 . 1.5289(11) ?
C10 H10 . 0.955(13) ?
C10 C11 . 1.5314(12) ?
C12 C13 . 1.5288(13) ?
C13 H13 . 0.966(13) ?
C13 C14 . 1.5309(12) ?
C15 C16 . 1.5313(11) ?
C16 H16 . 0.975(12) ?
C16 C17 . 1.5282(12) ?
C18 C19 . 1.5317(12) ?
C19 H19 . 0.964(14) ?
C19 C20 . 1.5308(12) ?
C21 C22 . 1.5308(11) ?
C22 H22 . 0.976(13) ?
C22 C23 . 1.5284(11) ?

loop_
_geom_hbond_atom_site_label_D
_geom_hbond_atom_site_label_H
_geom_hbond_atom_site_label_A
_geom_hbond_site_symmetry_A
_geom_hbond_distance_DH
_geom_hbond_distance_HA
_geom_hbond_distance_DA
_geom_hbond_angle_DHA
_geom_hbond_publ_flag
O5 H5 F18 2_545 0.750(18) 2.315(18) 2.9816(8) 148.7(17) yes
C2 H2B F30 3_666 0.970(16) 2.527(16) 3.4204(11) 153.1(12) no
C4 H4A F6 4_666 0.977(17) 2.539(17) 3.5007(13) 168.1(13) no
C7 H7B F22 2_645 0.997(14) 2.500(14) 3.0101(10) 111.3(10) no
C8 H8C O11 . 0.940(16) 2.515(16) 3.3831(11) 153.7(13) no
C19 H19 O8 . 0.964(14) 2.625(14) 3.4214(10) 140.2(11) no

loop_
_geom_torsion_atom_site_label_1
_geom_torsion_atom_site_label_2
_geom_torsion_atom_site_label_3
_geom_torsion_atom_site_label_4
_geom_torsion_site_symmetry_1
_geom_torsion_site_symmetry_2
_geom_torsion_site_symmetry_3
_geom_torsion_site_symmetry_4
_geom_torsion
_geom_torsion_publ_flag
Al1 O7 C10 C9 . . . . -164.38(6) ?
Al1 O7 C10 C11 . . . . 73.05(9) ?
Al1 O8 C13 C12 . . . . -104.13(8) ?
Al1 O8 C13 C14 . . . . 132.95(7) ?
Al2 O9 C16 C15 . . . . -105.20(7) ?
Al2 O9 C16 C17 . . . . 131.71(6) ?
Al2 O10 C19 C18 . . . . -73.76(12) ?
Al2 O10 C19 C20 . . . . 164.18(8) ?
Al2 O11 C22 C21 . . . . -107.26(7) ?
Al2 O11 C22 C23 . . . . 129.95(6) ?
Mg1 Al1 O6 Al2 . . . . -171.30(6) ?
Mg1 Al1 O7 C10 . . . . -148.45(6) ?
Mg1 Al1 O8 C13 . . . . 63.88(8) ?
Mg1 O1 C2 C3 . . . . -49.83(8) ?
Mg1 O2 C3 C2 . . . . -32.68(9) ?
Mg1 O3 C6 C7 . . . . 50.27(8) ?
Mg1 O4 C7 C6 . . . . 21.82(9) ?
F1 C9 C10 O7 . . . . -62.37(9) ?
F1 C9 C10 C11 . . . . 59.47(10) ?
F2 C9 C10 O7 . . . . 57.12(9) ?
F2 C9 C10 C11 . . . . 178.96(8) ?
F3 C9 C10 O7 . . . . 176.03(7) ?
F3 C9 C10 C11 . . . . -62.13(10) ?
F7 C12 C13 O8 . . . . -53.87(10) ?
F7 C12 C13 C14 . . . . 67.37(10) ?
F8 C12 C13 O8 . . . . 67.34(11) ?
F8 C12 C13 C14 . . . . -171.42(9) ?
F9 C12 C13 O8 . . . . -175.20(8) ?
F9 C12 C13 C14 . . . . -53.97(11) ?
F13 C15 C16 O9 . . . . -63.10(9) ?
F13 C15 C16 C17 . . . . 58.14(9) ?
F14 C15 C16 O9 . . . . 56.31(9) ?
F14 C15 C16 C17 . . . . 177.55(7) ?
F15 C15 C16 O9 . . . . 175.29(7) ?
F15 C15 C16 C17 . . . . -63.47(9) ?
F19 C18 C19 O10 . . . . -75.70(9) ?
F19 C18 C19 C20 . . . . 44.23(10) ?
F20 C18 C19 O10 . . . . 44.60(10) ?
F20 C18 C19 C20 . . . . 164.53(7) ?
F21 C18 C19 O10 . . . . 164.01(7) ?
F21 C18 C19 C20 . . . . -76.06(9) ?
F25 C21 C22 O11 . . . . -56.24(9) ?
F25 C21 C22 C23 . . . . 64.78(9) ?
F26 C21 C22 O11 . . . . 63.25(9) ?
F26 C21 C22 C23 . . . . -175.73(7) ?
F27 C21 C22 O11 . . . . -178.07(7) ?
F27 C21 C22 C23 . . . . -57.05(10) ?
O1 C2 C3 O2 . . . . 53.21(10) ?
O3 C6 C7 O4 . . . . -46.18(10) ?
O5 Al1 O6 Al2 . . . . -173.95(4) ?
O5 Al1 O6 Mg1 . . . . -2.65(3) ?
O5 Al1 O7 C10 . . . . -95.49(7) ?
O5 Al1 O8 C13 . . . . 12.55(8) ?
O6 Al1 O5 Mg1 . . . . 2.63(3) ?
O6 Al1 O7 C10 . . . . 161.70(7) ?
O6 Al1 O8 C13 . . . . 118.68(7) ?
O6 Al2 O9 C16 . . . . -106.68(6) ?
O6 Al2 O10 C19 . . . . -31.10(12) ?
O6 Al2 O11 C22 . . . . -160.88(6) ?
O7 Al1 O5 Mg1 . . . . -110.14(3) ?
O7 Al1 O6 Al2 . . . . -56.01(5) ?
O7 Al1 O6 Mg1 . . . . 115.29(3) ?
O7 Al1 O8 C13 . . . . -116.23(7) ?
O7 C10 C11 F4 . . . . 61.25(10) ?
O7 C10 C11 F5 . . . . -57.46(9) ?
O7 C10 C11 F6 . . . . -175.90(8) ?
O8 Al1 O5 Mg1 . . . . 124.45(3) ?
O8 Al1 O6 Al2 . . . . 68.93(5) ?
O8 Al1 O6 Mg1 . . . . -119.77(3) ?
O8 Al1 O7 C10 . . . . 31.66(8) ?
O8 C13 C14 F10 . . . . 62.80(10) ?
O8 C13 C14 F11 . . . . -56.19(10) ?
O8 C13 C14 F12 . . . . -175.09(8) ?
O9 Al2 O6 Al1 . . . . 97.72(4) ?
O9 Al2 O6 Mg1 . . . . -69.97(5) ?
O9 Al2 O10 C19 . . . . -154.29(10) ?
O9 Al2 O11 C22 . . . . -38.33(7) ?
O9 C16 C17 F16 . . . . 57.58(9) ?
O9 C16 C17 F17 . . . . -62.31(9) ?
O9 C16 C17 F18 . . . . 179.17(7) ?
O10 Al2 O6 Al1 . . . . -18.24(5) ?
O10 Al2 O6 Mg1 . . . . 174.06(4) ?
O10 Al2 O9 C16 . . . . 14.74(7) ?
O10 Al2 O11 C22 . . . . 73.34(7) ?
O10 C19 C20 F22 . . . . 48.57(9) ?
O10 C19 C20 F23 . . . . -70.24(8) ?
O10 C19 C20 F24 . . . . 170.13(7) ?
O11 Al2 O6 Al1 . . . . -145.85(4) ?
O11 Al2 O6 Mg1 . . . . 46.46(5) ?
O11 Al2 O9 C16 . . . . 135.28(6) ?
O11 Al2 O10 C19 . . . . 92.49(11) ?
O11 C22 C23 F28 . . . . 55.14(9) ?
O11 C22 C23 F29 . . . . -64.43(8) ?
O11 C22 C23 F30 . . . . 177.10(7) ?
C1 O1 C2 C3 . . . . 163.61(8) ?
C4 O2 C3 C2 . . . . -175.18(8) ?
C5 O3 C6 C7 . . . . -166.16(8) ?
C8 O4 C7 C6 . . . . -173.46(8) ?
C9 C10 C11 F4 . . . . -59.88(10) ?
C9 C10 C11 F5 . . . . -178.59(7) ?
C9 C10 C11 F6 . . . . 62.97(10) ?
C12 C13 C14 F10 . . . . -59.15(10) ?
C12 C13 C14 F11 . . . . -178.15(8) ?
C12 C13 C14 F12 . . . . 62.95(11) ?
C15 C16 C17 F16 . . . . -64.29(9) ?
C15 C16 C17 F17 . . . . 175.82(7) ?
C15 C16 C17 F18 . . . . 57.30(9) ?
C18 C19 C20 F22 . . . . -74.20(9) ?
C18 C19 C20 F23 . . . . 166.98(7) ?
C18 C19 C20 F24 . . . . 47.35(9) ?
C21 C22 C23 F28 . . . . -66.31(9) ?
C21 C22 C23 F29 . . . . 174.12(7) ?
C21 C22 C23 F30 . . . . 55.65(9) ?
